data_2215915
loop_
_publ_author_name
'Jian-Guo Chang'

_publ_section_title
;
 2-{(1<i>E</i>)-1-[(4-Chlorophenyl)imino]ethyl}-4-methylphenol
;
_journal_coeditor_code FL2169
_journal_issue 11
_journal_name_full 'Acta Crystallographica Section E'
_journal_page_first o4328
_journal_page_last o4328
_journal_paper_doi 10.1107/S1600536807049148
_journal_volume 63
_journal_year 2007
_chemical_formula_iupac 'C15 H14 Cl N O'
_chemical_formula_moiety 'C15 H14 Cl N O'
_chemical_formula_sum 'C15 H14 Cl N O'
_chemical_formula_weight 259.72
_chemical_name_systematic
;
2-{(1E)-1-[(4-Chlorophenyl)imino]ethyl}-4-methylphenol
;
_space_group_IT_number 14
_symmetry_cell_setting monoclinic
_symmetry_space_group_name_Hall '-P 2ybc'
_symmetry_space_group_name_H-M 'P 1 21/c 1'
_atom_sites_solution_hydrogens geom
_atom_sites_solution_primary direct
_atom_sites_solution_secondary difmap
_cell_angle_alpha 90.00
_cell_angle_beta 95.640(9)
_cell_angle_gamma 90.00
_cell_formula_units_Z 4
_cell_length_a 13.254(6)
_cell_length_b 8.285(3)
_cell_length_c 12.078(6)
_cell_measurement_reflns_used 1014
_cell_measurement_temperature 273(2)
_cell_measurement_theta_max 19.49
_cell_measurement_theta_min 2.90
_cell_volume 1319.9(10)
_computing_cell_refinement 'SAINT (Bruker,2005)'
_computing_data_collection 'APEX2 (Bruker,2005)'
_computing_data_reduction 'SAINT (Bruker,2005)'
_computing_molecular_graphics 'SHELXTL (Sheldrick, 1997b)'
_computing_publication_material 'SHELXTL (Sheldrick, 1997b)'
_computing_structure_refinement 'SHELXL97 (Sheldrick, 1997a)'
_computing_structure_solution 'SHELXS97 (Sheldrick, 1997a)'
_diffrn_ambient_temperature 273(2)
_diffrn_measured_fraction_theta_full 0.999
_diffrn_measured_fraction_theta_max 0.999
_diffrn_measurement_device_type 'Bruker APEXII CCD area-detector'
_diffrn_measurement_method '\f and \w'
_diffrn_radiation_monochromator graphite
_diffrn_radiation_source 'fine-focus sealed tube'
_diffrn_radiation_type MoK\a
_diffrn_radiation_wavelength 0.71073
_diffrn_reflns_av_R_equivalents 0.0421
_diffrn_reflns_av_sigmaI/netI 0.0445
_diffrn_reflns_limit_h_max 15
_diffrn_reflns_limit_h_min -15
_diffrn_reflns_limit_k_max 9
_diffrn_reflns_limit_k_min -8
_diffrn_reflns_limit_l_max 14
_diffrn_reflns_limit_l_min -14
_diffrn_reflns_number 6701
_diffrn_reflns_theta_full 25.00
_diffrn_reflns_theta_max 25.00
_diffrn_reflns_theta_min 1.54
_exptl_absorpt_coefficient_mu 0.276
_exptl_absorpt_correction_T_max 0.9782
_exptl_absorpt_correction_T_min 0.9624
_exptl_absorpt_correction_type multi-scan
_exptl_absorpt_process_details '(SADABS; Sheldrick, 2003)'
_exptl_crystal_colour yellow
_exptl_crystal_density_diffrn 1.307
_exptl_crystal_density_method 'not measured'
_exptl_crystal_description block
_exptl_crystal_F_000 544
_exptl_crystal_size_max 0.14
_exptl_crystal_size_mid 0.10
_exptl_crystal_size_min 0.09
_refine_diff_density_max 0.125
_refine_diff_density_min -0.173
_refine_ls_extinction_coef 0.009(2)
_refine_ls_extinction_expression Fc^*^=kFc[1+0.001xFc^2^\l^3^/sin(2\q)]^-1/4^
_refine_ls_extinction_method 'SHELXL97 (Sheldrick, 1997a)'
_refine_ls_goodness_of_fit_ref 1.003
_refine_ls_hydrogen_treatment constr
_refine_ls_matrix_type full
_refine_ls_number_parameters 167
_refine_ls_number_reflns 2330
_refine_ls_number_restraints 0
_refine_ls_restrained_S_all 1.003
_refine_ls_R_factor_all 0.0909
_refine_ls_R_factor_gt 0.0477
_refine_ls_shift/su_max 0.001
_refine_ls_shift/su_mean 0.000
_refine_ls_structure_factor_coef Fsqd
_refine_ls_weighting_details 'calc w=1/[\s^2^(Fo^2^)+(0.082P)^2^] where P=(Fo^2^+2Fc^2^)/3'
_refine_ls_weighting_scheme calc
_refine_ls_wR_factor_gt 0.1264
_refine_ls_wR_factor_ref 0.1551
_reflns_number_gt 1376
_reflns_number_total 2330
_reflns_threshold_expression I>2\s(I)
_cod_data_source_file fl2169.cif
_cod_data_source_block I
_cod_depositor_comments
;
The following automatic conversions were performed:
'_symmetry_cell_setting' value 'Monoclinic' changed to 'monoclinic'
according to '/home/saulius/struct/CIF-dictionaries/cif_core.dic'
dictionary named 'cif_core.dic' version 2.4.1 from 2010-06-29.

Automatic conversion script
Id: cif_fix_enum 1527 2010-12-29 10:47:43Z saulius 

The following automatic conversions were performed:

'_symmetry_cell_setting' value 'Monoclinic' changed to 'monoclinic'
according to /home/saulius/struct/CIF-dictionaries/cif_core.dic
dictionary named 'cif_core.dic' version 2.4.1 from 2010-06-29.

Automatic conversion script
Id: cif_fix_values 1715 2011-07-08 13:25:40Z adriana 
;
_cod_original_cell_volume 1320.0(10)
_cod_original_sg_symbol_H-M 'P 21/c'
_cod_database_code 2215915
_cod_database_fobs_code 2215915

loop_
_symmetry_equiv_pos_as_xyz
'x, y, z'
'-x, y+1/2, -z+1/2'
'-x, -y, -z'
'x, -y-1/2, z-1/2'

loop_
_atom_site_type_symbol
_atom_site_label
_atom_site_fract_x
_atom_site_fract_y
_atom_site_fract_z
_atom_site_U_iso_or_equiv
_atom_site_adp_type
_atom_site_calc_flag
_atom_site_refinement_flags
_atom_site_occupancy
Cl Cl1 1.38320(6) 0.11834(12) 0.47045(8) 0.1083(4) Uani d . 1
O O1 0.88869(14) 0.1765(3) 0.02565(14) 0.0819(6) Uani d . 1
H H1 0.9377 0.1657 0.0720 0.123 Uiso calc R 1
N N1 0.98204(16) 0.1218(2) 0.21468(16) 0.0593(6) Uani d . 1
C C1 0.8031(2) 0.1469(3) 0.0733(2) 0.0636(7) Uani d . 1
C C2 0.80493(19) 0.0957(3) 0.18390(19) 0.0544(6) Uani d . 1
C C3 0.71244(19) 0.0670(3) 0.2254(2) 0.0650(7) Uani d . 1
H H3 0.7124 0.0326 0.2987 0.078 Uiso calc R 1
C C4 0.6208(2) 0.0874(4) 0.1628(3) 0.0779(8) Uani d . 1
C C5 0.6225(2) 0.1373(4) 0.0542(3) 0.0822(9) Uani d . 1
H H5 0.5617 0.1515 0.0100 0.099 Uiso calc R 1
C C6 0.7118(2) 0.1662(4) 0.0102(2) 0.0783(9) Uani d . 1
H H6 0.7108 0.1994 -0.0635 0.094 Uiso calc R 1
C C7 0.5225(2) 0.0569(5) 0.2120(3) 0.1153(13) Uani d . 1
H H7A 0.5257 0.1035 0.2850 0.173 Uiso calc R 1
H H7B 0.5114 -0.0573 0.2169 0.173 Uiso calc R 1
H H7C 0.4677 0.1049 0.1655 0.173 Uiso calc R 1
C C8 0.90082(19) 0.0743(3) 0.25395(19) 0.0527(6) Uani d . 1
C C9 0.89928(18) -0.0049(3) 0.36422(18) 0.0611(7) Uani d . 1
H H9A 0.9671 -0.0344 0.3922 0.092 Uiso calc R 1
H H9B 0.8577 -0.1000 0.3565 0.092 Uiso calc R 1
H H9C 0.8720 0.0684 0.4151 0.092 Uiso calc R 1
C C10 1.07746(19) 0.1175(3) 0.2786(2) 0.0569(7) Uani d . 1
C C11 1.1540(2) 0.0262(4) 0.2436(2) 0.0687(8) Uani d . 1
H H11 1.1423 -0.0358 0.1794 0.082 Uiso calc R 1
C C12 1.2482(2) 0.0251(4) 0.3027(2) 0.0778(8) Uani d . 1
H H12 1.2994 -0.0402 0.2802 0.093 Uiso calc R 1
C C13 1.2658(2) 0.1204(4) 0.3943(2) 0.0680(8) Uani d . 1
C C14 1.1917(2) 0.2165(3) 0.4280(2) 0.0686(8) Uani d . 1
H H14 1.2049 0.2831 0.4897 0.082 Uiso calc R 1
C C15 1.0969(2) 0.2150(3) 0.3705(2) 0.0633(7) Uani d . 1
H H15 1.0458 0.2799 0.3938 0.076 Uiso calc R 1

loop_
_atom_site_aniso_label
_atom_site_aniso_U_11
_atom_site_aniso_U_22
_atom_site_aniso_U_33
_atom_site_aniso_U_12
_atom_site_aniso_U_13
_atom_site_aniso_U_23
Cl1 0.0686(6) 0.1324(9) 0.1179(8) -0.0129(5) -0.0205(5) 0.0054(6)
O1 0.0709(12) 0.1126(17) 0.0618(11) 0.0009(12) 0.0052(9) 0.0263(11)
N1 0.0600(13) 0.0624(14) 0.0553(12) 0.0004(11) 0.0037(10) 0.0098(10)
C1 0.0665(17) 0.0623(17) 0.0611(16) 0.0021(14) 0.0011(13) 0.0058(13)
C2 0.0596(15) 0.0487(15) 0.0544(14) 0.0028(12) 0.0033(12) 0.0014(11)
C3 0.0643(17) 0.0696(18) 0.0612(15) -0.0003(14) 0.0071(13) -0.0047(13)
C4 0.0638(18) 0.086(2) 0.083(2) -0.0003(16) 0.0042(15) -0.0106(17)
C5 0.0651(19) 0.090(2) 0.087(2) 0.0096(17) -0.0120(16) -0.0007(17)
C6 0.082(2) 0.085(2) 0.0654(17) 0.0067(17) -0.0089(16) 0.0097(14)
C7 0.070(2) 0.154(4) 0.123(3) -0.007(2) 0.014(2) -0.001(2)
C8 0.0603(15) 0.0455(15) 0.0519(13) 0.0011(12) 0.0039(12) 0.0008(11)
C9 0.0686(16) 0.0626(16) 0.0517(14) -0.0031(14) 0.0048(12) 0.0038(12)
C10 0.0579(15) 0.0578(16) 0.0549(15) -0.0032(13) 0.0047(12) 0.0117(12)
C11 0.0622(16) 0.074(2) 0.0697(16) -0.0018(15) 0.0052(14) -0.0093(14)
C12 0.0628(17) 0.081(2) 0.090(2) 0.0011(16) 0.0088(16) -0.0023(17)
C13 0.0571(16) 0.0700(19) 0.0761(19) -0.0085(15) 0.0030(14) 0.0143(15)
C14 0.0824(19) 0.0631(18) 0.0587(15) -0.0165(17) -0.0019(14) 0.0085(14)
C15 0.0692(17) 0.0607(17) 0.0608(15) 0.0024(14) 0.0106(13) 0.0065(14)

loop_
_atom_type_symbol
_atom_type_description
_atom_type_scat_dispersion_real
_atom_type_scat_dispersion_imag
_atom_type_scat_source
C C 0.0033 0.0016 'International Tables Vol C Tables 4.2.6.8 and 6.1.1.4'
H H 0.0000 0.0000 'International Tables Vol C Tables 4.2.6.8 and 6.1.1.4'
N N 0.0061 0.0033 'International Tables Vol C Tables 4.2.6.8 and 6.1.1.4'
O O 0.0106 0.0060 'International Tables Vol C Tables 4.2.6.8 and 6.1.1.4'
Cl Cl 0.1484 0.1585 'International Tables Vol C Tables 4.2.6.8 and 6.1.1.4'

loop_
_geom_angle_atom_site_label_1
_geom_angle_atom_site_label_2
_geom_angle_atom_site_label_3
_geom_angle
C1 O1 H1 109.5
C8 N1 C10 121.9(2)
O1 C1 C6 118.4(2)
O1 C1 C2 121.9(2)
C6 C1 C2 119.7(3)
C3 C2 C1 117.6(2)
C3 C2 C8 121.1(2)
C1 C2 C8 121.3(2)
C4 C3 C2 122.9(3)
C4 C3 H3 118.5
C2 C3 H3 118.5
C3 C4 C5 117.6(3)
C3 C4 C7 120.9(3)
C5 C4 C7 121.5(3)
C6 C5 C4 121.3(3)
C6 C5 H5 119.3
C4 C5 H5 119.3
C5 C6 C1 120.9(3)
C5 C6 H6 119.6
C1 C6 H6 119.6
C4 C7 H7A 109.5
C4 C7 H7B 109.5
H7A C7 H7B 109.5
C4 C7 H7C 109.5
H7A C7 H7C 109.5
H7B C7 H7C 109.5
N1 C8 C2 117.5(2)
N1 C8 C9 123.6(2)
C2 C8 C9 118.8(2)
C8 C9 H9A 109.5
C8 C9 H9B 109.5
H9A C9 H9B 109.5
C8 C9 H9C 109.5
H9A C9 H9C 109.5
H9B C9 H9C 109.5
C11 C10 C15 119.3(2)
C11 C10 N1 119.7(2)
C15 C10 N1 120.8(2)
C10 C11 C12 120.4(3)
C10 C11 H11 119.8
C12 C11 H11 119.8
C13 C12 C11 119.5(3)
C13 C12 H12 120.3
C11 C12 H12 120.3
C14 C13 C12 120.8(3)
C14 C13 Cl1 119.1(2)
C12 C13 Cl1 120.0(2)
C13 C14 C15 119.7(3)
C13 C14 H14 120.1
C15 C14 H14 120.1
C14 C15 C10 120.1(3)
C14 C15 H15 119.9
C10 C15 H15 119.9

loop_
_geom_bond_atom_site_label_1
_geom_bond_atom_site_label_2
_geom_bond_distance
Cl1 C13 1.728(3)
O1 C1 1.344(3)
O1 H1 0.8200
N1 C8 1.280(3)
N1 C10 1.416(3)
C1 C6 1.374(4)
C1 C2 1.400(4)
C2 C3 1.390(3)
C2 C8 1.467(3)
C3 C4 1.377(4)
C3 H3 0.9300
C4 C5 1.377(4)
C4 C7 1.505(4)
C5 C6 1.365(4)
C5 H5 0.9300
C6 H6 0.9300
C7 H7A 0.9600
C7 H7B 0.9600
C7 H7C 0.9600
C8 C9 1.487(3)
C9 H9A 0.9600
C9 H9B 0.9600
C9 H9C 0.9600
C10 C11 1.365(4)
C10 C15 1.376(3)
C11 C12 1.376(3)
C11 H11 0.9300
C12 C13 1.361(4)
C12 H12 0.9300
C13 C14 1.357(4)
C14 C15 1.374(3)
C14 H14 0.9300
C15 H15 0.9300

loop_
_geom_hbond_atom_site_label_D
_geom_hbond_atom_site_label_H
_geom_hbond_atom_site_label_A
_geom_hbond_site_symmetry_A
_geom_hbond_distance_DH
_geom_hbond_distance_HA
_geom_hbond_distance_DA
_geom_hbond_angle_DHA
_geom_hbond_publ_flag
C9 H9C O1 4_566 0.96 2.50 3.358(3) 149.2 y
O1 H1 N1 . 0.82 1.80 2.529(3) 146.8 y

loop_
_geom_torsion_atom_site_label_1
_geom_torsion_atom_site_label_2
_geom_torsion_atom_site_label_3
_geom_torsion_atom_site_label_4
_geom_torsion
O1 C1 C2 C3 -179.6(2)
C6 C1 C2 C3 -0.3(4)
O1 C1 C2 C8 1.0(4)
C6 C1 C2 C8 -179.7(2)
C1 C2 C3 C4 -0.2(4)
C8 C2 C3 C4 179.2(2)
C2 C3 C4 C5 0.5(4)
C2 C3 C4 C7 -179.2(3)
C3 C4 C5 C6 -0.3(5)
C7 C4 C5 C6 179.4(3)
C4 C5 C6 C1 -0.2(5)
O1 C1 C6 C5 179.8(3)
C2 C1 C6 C5 0.5(4)
C10 N1 C8 C2 175.3(2)
C10 N1 C8 C9 -6.6(4)
C3 C2 C8 N1 -171.6(2)
C1 C2 C8 N1 7.9(3)
C3 C2 C8 C9 10.3(3)
C1 C2 C8 C9 -170.3(2)
C8 N1 C10 C11 119.2(3)
C8 N1 C10 C15 -66.4(3)
C15 C10 C11 C12 3.2(4)
N1 C10 C11 C12 177.7(2)
C10 C11 C12 C13 -2.3(4)
C11 C12 C13 C14 -0.1(4)
C11 C12 C13 Cl1 179.1(2)
C12 C13 C14 C15 1.5(4)
Cl1 C13 C14 C15 -177.68(19)
C13 C14 C15 C10 -0.6(4)
C11 C10 C15 C14 -1.8(4)
N1 C10 C15 C14 -176.2(2)

loop_
_cod_related_entry_id
_cod_related_entry_database
_cod_related_entry_code
1 ChemSpider 30655354
